data_4107543
loop_
_publ_author_name
'Sandrine Perruchas'
'Kamal Boubekeur'
'Enric Canadell'
'Yohji Misaki'
'Pascale Auban-Senzier'
'Claude Pasquier'
'Patrick Batail'

_publ_section_title
;
 Modulating the Framework Negative Charge Density in the System
 [BDT-TTP.+]/[Re6S5Cl91-]/[Re6(S/Se)6Cl82-]/[Re6S7Cl73-]: Templating by
 Isosteric Cluster Anions of Identical Symmetry and Shape, Variations of
 Incommensurate Band Filling, and Electronic Structure in 2D Metals
;
_journal_name_full 'Journal of the American Chemical Society'
_journal_page_first 3335
_journal_page_last 3348
_journal_paper_doi 10.1021/ja074774s
_journal_volume 130
_journal_year 2008
_chemical_formula_sum 'C64 H30 Cl14 Re6 S42 Se12'
_chemical_formula_weight 4706.42
_chemical_name_systematic
;
 ?
;
_space_group_IT_number 2
_symmetry_cell_setting triclinic
_symmetry_space_group_name_Hall '-P 1'
_symmetry_space_group_name_H-M 'P -1'
_atom_sites_solution_hydrogens geom
_atom_sites_solution_primary direct
_atom_sites_solution_secondary difmap
_audit_creation_method SHELXL-97
_cell_angle_alpha 94.162(10)
_cell_angle_beta 100.039(10)
_cell_angle_gamma 114.313(10)
_cell_formula_units_Z 1
_cell_length_a 11.4947(11)
_cell_length_b 12.7948(11)
_cell_length_c 22.1584(18)
_cell_measurement_reflns_used 8000
_cell_measurement_temperature 293(2)
_cell_measurement_theta_max 25.6
_cell_measurement_theta_min 1.75
_cell_volume 2886.3(5)
_computing_cell_refinement 'SELECT, CELL [STOE-IPDS]'
_computing_data_collection 'EXPOSE [STOE-IPDS]'
_computing_data_reduction 'INTEGRATE [STOE-IPDS]'
_computing_structure_refinement 'SHELXL-97 (Sheldrick, 1997)'
_computing_structure_solution 'SHELXL-97 (Sheldrick, 1990)'
_diffrn_ambient_temperature 293(2)
_diffrn_detector_area_resol_mean 6.66
_diffrn_measured_fraction_theta_full 0.927
_diffrn_measured_fraction_theta_max 0.927
_diffrn_measurement_device_type 'stoe IPDS'
_diffrn_measurement_method 'oscillation, phi. incr. =1'
_diffrn_radiation_monochromator graphite
_diffrn_radiation_source 'fine-focus sealed tube'
_diffrn_radiation_type MoK\a
_diffrn_radiation_wavelength 0.71073
_diffrn_reflns_av_R_equivalents 0.0556
_diffrn_reflns_av_sigmaI/netI 0.1005
_diffrn_reflns_limit_h_max 13
_diffrn_reflns_limit_h_min -13
_diffrn_reflns_limit_k_max 15
_diffrn_reflns_limit_k_min -15
_diffrn_reflns_limit_l_max 27
_diffrn_reflns_limit_l_min 0
_diffrn_reflns_number 11031
_diffrn_reflns_theta_full 25.78
_diffrn_reflns_theta_max 25.78
_diffrn_reflns_theta_min 1.77
_exptl_absorpt_coefficient_mu 11.174
_exptl_absorpt_correction_T_max 0.6553
_exptl_absorpt_correction_T_min 0.2067
_exptl_absorpt_correction_type numerical
_exptl_absorpt_process_details 'FACEIT (Stoe IPDS)'
_exptl_crystal_colour black
_exptl_crystal_density_diffrn 2.708
_exptl_crystal_description platelet
_exptl_crystal_F_000 2182
_exptl_crystal_size_max 0.3
_exptl_crystal_size_mid 0.1
_exptl_crystal_size_min 0.02
_refine_diff_density_max 1.483
_refine_diff_density_min -1.256
_refine_diff_density_rms 0.155
_refine_ls_extinction_method none
_refine_ls_goodness_of_fit_ref 0.785
_refine_ls_hydrogen_treatment mixed
_refine_ls_matrix_type full
_refine_ls_number_parameters 600
_refine_ls_number_reflns 10255
_refine_ls_number_restraints 0
_refine_ls_restrained_S_all 0.785
_refine_ls_R_factor_all 0.0881
_refine_ls_R_factor_gt 0.0373
_refine_ls_shift/su_max 0.004
_refine_ls_shift/su_mean 0.000
_refine_ls_structure_factor_coef Fsqd
_refine_ls_weighting_details 'calc w=1/[\s^2^(Fo^2^)+(0.0363P)^2^+0.0000P] where P=(Fo^2^+2Fc^2^)/3'
_refine_ls_weighting_scheme calc
_refine_ls_wR_factor_gt 0.0785
_refine_ls_wR_factor_ref 0.0875
_reflns_number_gt 5214
_reflns_number_total 10255
_reflns_threshold_expression >2sigma(I)
_cod_data_source_file ja074774s-file003.cif
_cod_data_source_block spe139aa
_cod_original_cell_volume 2886.3(4)
_cod_database_code 4107543

loop_
_symmetry_equiv_pos_as_xyz
'x, y, z'
'-x, -y, -z'

loop_
_atom_site_label
_atom_site_type_symbol
_atom_site_fract_x
_atom_site_fract_y
_atom_site_fract_z
_atom_site_U_iso_or_equiv
_atom_site_adp_type
_atom_site_occupancy
_atom_site_symmetry_multiplicity
_atom_site_calc_flag
_atom_site_refinement_flags
Re1 Re 0.11062(6) 0.12042(4) 0.467914(19) 0.05200(16) Uani 1 1 d .
Re2 Re 0.01305(6) -0.10403(4) 0.443546(19) 0.05404(17) Uani 1 1 d .
Re3 Re -0.14064(6) -0.00323(4) 0.444403(19) 0.05296(16) Uani 1 1 d .
S1 S -0.0149(4) 0.0130(2) 0.36738(11) 0.0575(9) Uani 1 1 d .
S2 S 0.2221(4) 0.2122(2) 0.57370(13) 0.0618(10) Uani 1 1 d .
S3 S -0.0408(4) 0.2052(2) 0.47136(13) 0.0596(10) Uani 1 1 d .
Cl4 Cl 0.2486(4) 0.0176(3) 0.46873(14) 0.0705(10) Uani 1 1 d .
Cl1 Cl 0.2578(4) 0.2776(3) 0.42822(14) 0.0716(10) Uani 1 1 d .
Cl2 Cl 0.0342(4) -0.2380(3) 0.37158(13) 0.0844(13) Uani 1 1 d .
Cl3 Cl -0.3250(4) -0.0095(3) 0.37345(14) 0.0784(11) Uani 1 1 d .
Se1A Se 0.71684(15) 0.09127(11) 0.20929(6) 0.0423(5) Uani 0.611(3) 1 d P
Se2A Se 0.64848(15) 0.29179(11) 0.16730(6) 0.0407(4) Uani 0.611(3) 1 d P
S1A S 0.71684(15) 0.09127(11) 0.20929(6) 0.0423(5) Uani 0.389(3) 1 d P
S2A S 0.64848(15) 0.29179(11) 0.16730(6) 0.0407(4) Uani 0.389(3) 1 d P
S3A S 0.7032(3) 0.01024(19) 0.06096(10) 0.0331(6) Uani 1 1 d .
S4A S 0.6376(3) 0.20258(19) 0.02372(10) 0.0318(6) Uani 1 1 d .
S5A S 0.6931(3) -0.06720(19) -0.07431(11) 0.0343(6) Uani 1 1 d .
S6A S 0.6269(3) 0.1251(2) -0.11152(10) 0.0347(7) Uani 1 1 d .
Se7A Se 0.68552(19) -0.15121(13) -0.21935(8) 0.0441(6) Uani 0.389(3) 1 d P
Se8A Se 0.61548(19) 0.04656(14) -0.25827(7) 0.0454(6) Uani 0.389(3) 1 d P
S7A S 0.68552(19) -0.15121(13) -0.21935(8) 0.0441(6) Uani 0.611(3) 1 d P
S8A S 0.61548(19) 0.04656(14) -0.25827(7) 0.0454(6) Uani 0.611(3) 1 d P
C1A C 0.7020(11) 0.1907(8) 0.2652(5) 0.049(3) Uani 1 1 d .
H1A H 0.7158 0.1826 0.3069 0.059 Uiso 1 1 calc R
C2A C 0.6718(12) 0.2759(9) 0.2486(5) 0.056(3) Uani 1 1 d .
H2A H 0.6628 0.3262 0.2780 0.067 Uiso 1 1 calc R
C3A C 0.6810(10) 0.1664(7) 0.1445(4) 0.031(2) Uani 1 1 d .
C4A C 0.6734(9) 0.1306(7) 0.0842(4) 0.029(2) Uani 1 1 d .
C5A C 0.6814(10) 0.0253(7) -0.0167(4) 0.029(2) Uani 1 1 d .
C6A C 0.6513(9) 0.1109(7) -0.0335(4) 0.028(2) Uani 1 1 d .
C7A C 0.6581(10) 0.0064(7) -0.1341(4) 0.030(2) Uani 1 1 d .
C8A C 0.6549(10) -0.0283(7) -0.1950(4) 0.032(2) Uani 1 1 d .
C9A C 0.6753(14) -0.1240(10) -0.2978(6) 0.072(4) Uani 1 1 d .
H9A H 0.6917 -0.1688 -0.3271 0.087 Uiso 1 1 calc R
C10A C 0.6447(13) -0.0411(10) -0.3131(5) 0.065(4) Uani 1 1 d .
H10A H 0.6380 -0.0276 -0.3540 0.078 Uiso 1 1 calc R
Se1B Se 0.39434(16) 0.45470(12) 0.25974(6) 0.0485(5) Uani 0.618(3) 1 d P
Se2B Se 0.32207(17) 0.65558(12) 0.21996(7) 0.0491(5) Uani 0.618(3) 1 d P
S1B S 0.39434(16) 0.45470(12) 0.25974(6) 0.0485(5) Uani 0.382(3) 1 d P
S2B S 0.32207(17) 0.65558(12) 0.21996(7) 0.0491(5) Uani 0.382(3) 1 d P
S3B S 0.3774(3) 0.37493(19) 0.11260(10) 0.0328(6) Uani 1 1 d .
S4B S 0.3084(3) 0.56576(19) 0.07507(11) 0.0362(7) Uani 1 1 d .
S5B S 0.3641(3) 0.29495(19) -0.02273(10) 0.0332(6) Uani 1 1 d .
S6B S 0.2941(3) 0.4854(2) -0.06051(11) 0.0352(7) Uani 1 1 d .
Se7B Se 0.35661(18) 0.21065(13) -0.16673(8) 0.0414(6) Uani 0.382(3) 1 d P
Se8B Se 0.28181(19) 0.40554(14) -0.20598(7) 0.0458(6) Uani 0.382(3) 1 d P
S7B S 0.35661(18) 0.21065(13) -0.16673(8) 0.0414(6) Uani 0.618(3) 1 d P
S8B S 0.28181(19) 0.40554(14) -0.20598(7) 0.0458(6) Uani 0.618(3) 1 d P
C1B C 0.3914(14) 0.5615(11) 0.3173(5) 0.073(4) Uani 1 1 d .
H1B H 0.4128 0.5570 0.3592 0.087 Uiso 1 1 calc R
C2B C 0.3590(14) 0.6470(11) 0.3013(6) 0.072(4) Uani 1 1 d .
H2B H 0.3559 0.7000 0.3312 0.087 Uiso 1 1 calc R
C3B C 0.3509(10) 0.5288(8) 0.1956(4) 0.036(3) Uani 1 1 d .
C4B C 0.3478(10) 0.4960(8) 0.1359(4) 0.034(3) Uani 1 1 d .
C5B C 0.3523(10) 0.3896(7) 0.0348(4) 0.031(2) Uani 1 1 d .
C6B C 0.3200(10) 0.4757(7) 0.0175(4) 0.033(3) Uani 1 1 d .
C7B C 0.3249(9) 0.3669(7) -0.0829(4) 0.029(2) Uani 1 1 d .
C8B C 0.3224(10) 0.3335(7) -0.1422(4) 0.033(2) Uani 1 1 d .
C9B C 0.3208(12) 0.2240(10) -0.2471(5) 0.057(3) Uani 1 1 d .
H9B H 0.3232 0.1711 -0.2773 0.068 Uiso 1 1 calc R
C10B C 0.2909(12) 0.3087(10) -0.2634(5) 0.062(4) Uani 1 1 d .
H10B H 0.2747 0.3170 -0.3050 0.074 Uiso 1 1 calc R
Se1C Se -0.00528(15) 0.51418(10) 0.26858(6) 0.0428(4) Uani 0.678(3) 1 d P
Se2C Se 0.06408(15) 0.30828(10) 0.30215(5) 0.0435(4) Uani 0.678(3) 1 d P
S1C S -0.00528(15) 0.51418(10) 0.26858(6) 0.0428(4) Uani 0.322(3) 1 d P
S2C S 0.06408(15) 0.30828(10) 0.30215(5) 0.0435(4) Uani 0.322(3) 1 d P
S3C S 0.0431(3) 0.2327(2) 0.15684(10) 0.0355(7) Uani 1 1 d .
S4C S -0.0232(3) 0.42455(19) 0.11973(10) 0.0337(6) Uani 1 1 d .
S5C S 0.0344(3) 0.15602(18) 0.02219(10) 0.0313(6) Uani 1 1 d .
S6C S -0.0329(3) 0.34714(19) -0.01583(10) 0.0307(6) Uani 1 1 d .
Se7C Se 0.02729(19) 0.06784(14) -0.11878(8) 0.0386(6) Uani 0.322(3) 1 d P
Se8C Se -0.04388(19) 0.26105(14) -0.16177(8) 0.0390(6) Uani 0.322(3) 1 d P
S7C S 0.02729(19) 0.06784(14) -0.11878(8) 0.0386(6) Uani 0.678(3) 1 d P
S8C S -0.04388(19) 0.26105(14) -0.16177(8) 0.0390(6) Uani 0.678(3) 1 d P
C1C C 0.0260(15) 0.4929(10) 0.3495(5) 0.080(5) Uani 1 1 d .
H1C H 0.0197 0.5413 0.3809 0.096 Uiso 1 1 calc R
C2C C 0.0583(14) 0.4061(9) 0.3628(5) 0.069(4) Uani 1 1 d .
H2C H 0.0778 0.3965 0.4040 0.083 Uiso 1 1 calc R
C3C C 0.0208(10) 0.3869(7) 0.2401(4) 0.033(3) Uani 1 1 d .
C4C C 0.0127(10) 0.3531(7) 0.1795(4) 0.031(2) Uani 1 1 d .
C5C C 0.0236(9) 0.2483(7) 0.0797(4) 0.027(2) Uani 1 1 d .
C6C C -0.0088(10) 0.3340(7) 0.0621(4) 0.029(2) Uani 1 1 d .
C7C C 0.0000(10) 0.2278(7) -0.0381(4) 0.030(2) Uani 1 1 d .
C8C C -0.0078(9) 0.1909(7) -0.0987(4) 0.027(2) Uani 1 1 d .
C9C C 0.0041(11) 0.0823(9) -0.1990(5) 0.046(3) Uani 1 1 d .
H9C H 0.0138 0.0318 -0.2278 0.055 Uiso 1 1 calc R
C10C C -0.0275(6) 0.1665(5) -0.2172(3) 0.046(3) Uani 1 1 d .
H10C H -0.0406 0.1747 -0.2589 0.055 Uiso 1 1 calc R
Cl1D Cl 0.6153(6) 0.4413(5) 0.3810(3) 0.299(5) Uani 1 1 d R
Cl2D Cl 0.8509(6) 0.4644(5) 0.4736(3) 0.377(7) Uani 1 1 d R
Cl3D Cl 0.6387(6) 0.2454(5) 0.5326(3) 0.419(9) Uani 1 1 d R
C1D C 0.5997(6) 0.2936(5) 0.4676(3) 0.40(3) Uiso 1 1 d R
H1D1 H 0.6119 0.2480 0.4344 0.477 Uiso 1 1 calc R
H1D2 H 0.5063 0.2709 0.4605 0.477 Uiso 1 1 calc R
C2D C 0.6560(6) 0.4086(5) 0.4572(3) 0.40(3) Uiso 1 1 d R
H2D H 0.6365 0.4562 0.4869 0.483 Uiso 1 1 calc R

loop_
_atom_site_aniso_label
_atom_site_aniso_U_11
_atom_site_aniso_U_22
_atom_site_aniso_U_33
_atom_site_aniso_U_23
_atom_site_aniso_U_13
_atom_site_aniso_U_12
Re1 0.0953(5) 0.0506(3) 0.0236(2) 0.01114(19) 0.0101(2) 0.0451(3)
Re2 0.1063(5) 0.0521(3) 0.0209(2) 0.00775(19) 0.0109(3) 0.0519(3)
Re3 0.0943(5) 0.0556(3) 0.0226(2) 0.01046(19) 0.0058(2) 0.0479(3)
S1 0.105(3) 0.0602(17) 0.0214(13) 0.0118(12) 0.0123(16) 0.0498(19)
S2 0.101(3) 0.0541(17) 0.0311(15) 0.0061(13) 0.0052(17) 0.0379(19)
S3 0.110(3) 0.0506(16) 0.0366(15) 0.0161(13) 0.0145(17) 0.0519(19)
Cl4 0.112(3) 0.076(2) 0.0484(18) 0.0218(15) 0.0237(19) 0.061(2)
Cl1 0.107(3) 0.0710(19) 0.0501(18) 0.0233(15) 0.0214(19) 0.047(2)
Cl2 0.173(4) 0.075(2) 0.0383(16) 0.0087(14) 0.026(2) 0.085(2)
Cl3 0.104(3) 0.098(2) 0.0471(18) 0.0220(16) -0.0013(19) 0.062(2)
Se1A 0.0497(12) 0.0424(8) 0.0360(8) 0.0089(6) 0.0094(7) 0.0209(7)
Se2A 0.0461(11) 0.0440(8) 0.0383(8) 0.0067(6) 0.0124(7) 0.0244(7)
S1A 0.0497(12) 0.0424(8) 0.0360(8) 0.0089(6) 0.0094(7) 0.0209(7)
S2A 0.0461(11) 0.0440(8) 0.0383(8) 0.0067(6) 0.0124(7) 0.0244(7)
S3A 0.0433(19) 0.0346(13) 0.0257(12) 0.0058(10) 0.0063(12) 0.0213(13)
S4A 0.0375(19) 0.0341(13) 0.0295(12) 0.0054(10) 0.0079(12) 0.0207(13)
S5A 0.045(2) 0.0355(13) 0.0296(13) 0.0070(10) 0.0096(12) 0.0234(13)
S6A 0.048(2) 0.0375(13) 0.0262(12) 0.0071(10) 0.0066(12) 0.0264(13)
Se7A 0.0487(14) 0.0427(10) 0.0458(10) 0.0038(7) 0.0135(9) 0.0239(9)
Se8A 0.0532(15) 0.0492(10) 0.0347(9) 0.0089(7) 0.0097(9) 0.0226(10)
S7A 0.0487(14) 0.0427(10) 0.0458(10) 0.0038(7) 0.0135(9) 0.0239(9)
S8A 0.0532(15) 0.0492(10) 0.0347(9) 0.0089(7) 0.0097(9) 0.0226(10)
C1A 0.055(9) 0.045(6) 0.040(6) 0.016(5) 0.013(6) 0.013(6)
C2A 0.070(10) 0.060(7) 0.042(7) 0.004(5) 0.027(7) 0.027(7)
C3A 0.032(7) 0.033(5) 0.033(5) 0.009(4) 0.009(5) 0.017(5)
C4A 0.025(7) 0.030(5) 0.032(5) 0.006(4) 0.003(5) 0.013(5)
C5A 0.032(7) 0.032(5) 0.026(5) 0.006(4) 0.013(5) 0.015(5)
C6A 0.023(7) 0.037(5) 0.024(5) 0.000(4) 0.002(4) 0.014(5)
C7A 0.034(7) 0.026(5) 0.028(5) 0.003(4) 0.002(5) 0.011(5)
C8A 0.030(7) 0.032(5) 0.035(5) 0.007(4) 0.013(5) 0.011(5)
C9A 0.097(12) 0.067(8) 0.050(8) -0.007(6) 0.008(8) 0.039(8)
C10A 0.094(12) 0.078(8) 0.038(7) 0.016(6) 0.022(7) 0.049(8)
Se1B 0.0622(13) 0.0520(9) 0.0324(8) 0.0096(6) 0.0120(8) 0.0246(8)
Se2B 0.0638(13) 0.0471(8) 0.0464(9) 0.0065(6) 0.0211(8) 0.0304(8)
S1B 0.0622(13) 0.0520(9) 0.0324(8) 0.0096(6) 0.0120(8) 0.0246(8)
S2B 0.0638(13) 0.0471(8) 0.0464(9) 0.0065(6) 0.0211(8) 0.0304(8)
S3B 0.044(2) 0.0362(13) 0.0231(12) 0.0049(10) 0.0049(12) 0.0230(13)
S4B 0.048(2) 0.0350(13) 0.0312(13) 0.0045(10) 0.0086(13) 0.0234(13)
S5B 0.046(2) 0.0334(13) 0.0263(12) 0.0061(10) 0.0095(12) 0.0221(13)
S6B 0.045(2) 0.0382(13) 0.0303(13) 0.0089(10) 0.0095(13) 0.0251(13)
Se7B 0.0468(14) 0.0401(9) 0.0402(10) 0.0023(7) 0.0108(9) 0.0220(9)
Se8B 0.0525(15) 0.0503(10) 0.0344(9) 0.0085(7) 0.0067(9) 0.0230(10)
S7B 0.0468(14) 0.0401(9) 0.0402(10) 0.0023(7) 0.0108(9) 0.0220(9)
S8B 0.0525(15) 0.0503(10) 0.0344(9) 0.0085(7) 0.0067(9) 0.0230(10)
C1B 0.093(12) 0.093(10) 0.031(6) 0.009(6) 0.007(7) 0.042(9)
C2B 0.096(13) 0.082(9) 0.053(8) -0.003(7) 0.028(8) 0.050(9)
C3B 0.038(8) 0.038(5) 0.027(5) -0.005(4) 0.002(5) 0.016(5)
C4B 0.034(7) 0.043(6) 0.029(5) 0.003(4) 0.006(5) 0.020(5)
C5B 0.032(7) 0.030(5) 0.028(5) 0.005(4) 0.003(5) 0.010(5)
C6B 0.032(7) 0.033(5) 0.028(5) -0.005(4) -0.002(5) 0.012(5)
C7B 0.026(7) 0.037(5) 0.023(5) 0.001(4) 0.005(4) 0.014(5)
C8B 0.027(7) 0.033(5) 0.040(6) 0.007(4) 0.010(5) 0.012(5)
C9B 0.058(10) 0.061(7) 0.041(7) -0.014(6) 0.009(6) 0.021(7)
C10B 0.076(11) 0.065(8) 0.032(6) -0.012(5) -0.004(6) 0.028(7)
Se1C 0.0620(12) 0.0433(7) 0.0358(7) 0.0123(6) 0.0154(7) 0.0323(7)
Se2C 0.0653(12) 0.0440(7) 0.0303(7) 0.0117(5) 0.0104(7) 0.0314(7)
S1C 0.0620(12) 0.0433(7) 0.0358(7) 0.0123(6) 0.0154(7) 0.0323(7)
S2C 0.0653(12) 0.0440(7) 0.0303(7) 0.0117(5) 0.0104(7) 0.0314(7)
S3C 0.052(2) 0.0386(13) 0.0263(12) 0.0097(10) 0.0080(13) 0.0295(14)
S4C 0.047(2) 0.0358(13) 0.0276(12) 0.0080(10) 0.0086(12) 0.0267(13)
S5C 0.0423(19) 0.0301(12) 0.0274(12) 0.0067(9) 0.0073(12) 0.0212(12)
S6C 0.0390(19) 0.0339(12) 0.0263(12) 0.0095(10) 0.0069(12) 0.0218(12)
Se7C 0.0447(14) 0.0413(10) 0.0330(9) 0.0052(7) 0.0097(9) 0.0215(9)
Se8C 0.0439(14) 0.0421(10) 0.0332(9) 0.0141(7) 0.0083(9) 0.0196(9)
S7C 0.0447(14) 0.0413(10) 0.0330(9) 0.0052(7) 0.0097(9) 0.0215(9)
S8C 0.0439(14) 0.0421(10) 0.0332(9) 0.0141(7) 0.0083(9) 0.0196(9)
C1C 0.149(15) 0.069(8) 0.040(7) 0.003(6) 0.023(8) 0.066(9)
C2C 0.141(14) 0.064(7) 0.028(6) 0.016(5) 0.026(7) 0.065(9)
C3C 0.051(8) 0.032(5) 0.020(5) 0.009(4) 0.005(5) 0.023(5)
C4C 0.032(7) 0.026(5) 0.039(6) 0.012(4) 0.007(5) 0.015(5)
C5C 0.027(7) 0.040(5) 0.021(5) 0.009(4) 0.009(4) 0.018(5)
C6C 0.033(7) 0.029(5) 0.027(5) 0.004(4) 0.006(5) 0.015(5)
C7C 0.031(7) 0.028(5) 0.030(5) 0.008(4) 0.000(5) 0.014(5)
C8C 0.023(7) 0.029(5) 0.027(5) 0.012(4) 0.004(4) 0.009(4)
C9C 0.044(8) 0.057(7) 0.041(6) 0.000(5) 0.023(6) 0.021(6)
C10C 0.060(9) 0.050(6) 0.023(5) 0.008(4) 0.013(5) 0.016(6)
Cl1D 0.391(17) 0.312(11) 0.209(10) 0.025(8) 0.022(10) 0.187(11)
Cl2D 0.323(16) 0.58(2) 0.311(15) 0.143(14) 0.176(13) 0.225(15)
Cl3D 0.51(2) 0.52(2) 0.205(11) -0.012(12) -0.086(13) 0.271(18)

loop_
_atom_type_symbol
_atom_type_description
_atom_type_scat_dispersion_real
_atom_type_scat_dispersion_imag
_atom_type_scat_source
C C 0.0033 0.0016 'International Tables Vol C Tables 4.2.6.8 and 6.1.1.4'
H H 0.0000 0.0000 'International Tables Vol C Tables 4.2.6.8 and 6.1.1.4'
S S 0.1246 0.1234 'International Tables Vol C Tables 4.2.6.8 and 6.1.1.4'
Cl Cl 0.1484 0.1585 'International Tables Vol C Tables 4.2.6.8 and 6.1.1.4'
Re Re -1.0185 7.2310 'International Tables Vol C Tables 4.2.6.8 and 6.1.1.4'
Se Se -0.0929 2.2259 'International Tables Vol C Tables 4.2.6.8 and 6.1.1.4'

loop_
_geom_angle_atom_site_label_1
_geom_angle_atom_site_label_2
_geom_angle_atom_site_label_3
_geom_angle
_geom_angle_site_symmetry_1
_geom_angle_site_symmetry_3
Cl1 Re1 S1 94.23(11) . .
Cl1 Re1 S3 93.76(11) . .
S1 Re1 S3 89.64(11) . .
Cl1 Re1 S2 91.74(11) . .
S1 Re1 S2 174.03(11) . .
S3 Re1 S2 90.04(11) . .
Cl1 Re1 Cl4 92.21(12) . .
S1 Re1 Cl4 89.96(11) . .
S3 Re1 Cl4 174.03(12) . .
S2 Re1 Cl4 89.74(11) . .
Cl1 Re1 Re2 134.65(8) . 2_556
S1 Re1 Re2 117.44(9) . 2_556
S3 Re1 Re2 57.59(7) . 2_556
S2 Re1 Re2 57.69(9) . 2_556
Cl4 Re1 Re2 117.60(8) . 2_556
Cl1 Re1 Re2 135.41(8) . .
S1 Re1 Re2 57.45(6) . .
S3 Re1 Re2 117.21(9) . .
S2 Re1 Re2 117.67(7) . .
Cl4 Re1 Re2 57.87(9) . .
Re2 Re1 Re2 89.92(2) 2_556 .
Cl1 Re1 Re3 136.00(9) . .
S1 Re1 Re3 57.12(9) . .
S3 Re1 Re3 57.45(8) . .
S2 Re1 Re3 118.02(10) . .
Cl4 Re1 Re3 117.66(9) . .
Re2 Re1 Re3 60.36(2) 2_556 .
Re2 Re1 Re3 59.81(2) . .
Cl1 Re1 Re3 133.84(9) . 2_556
S1 Re1 Re3 117.63(7) . 2_556
S3 Re1 Re3 117.26(7) . 2_556
S2 Re1 Re3 57.47(7) . 2_556
Cl4 Re1 Re3 57.92(7) . 2_556
Re2 Re1 Re3 59.706(19) 2_556 2_556
Re2 Re1 Re3 60.219(19) . 2_556
Re3 Re1 Re3 90.16(2) . 2_556
Cl2 Re2 S1 93.88(9) . .
Cl2 Re2 S3 92.62(10) . 2_556
S1 Re2 S3 173.48(9) . 2_556
Cl2 Re2 S2 93.86(13) . 2_556
S1 Re2 S2 90.19(11) . 2_556
S3 Re2 S2 89.87(12) 2_556 2_556
Cl2 Re2 Cl4 91.64(13) . .
S1 Re2 Cl4 89.88(11) . .
S3 Re2 Cl4 89.43(12) 2_556 .
S2 Re2 Cl4 174.48(10) 2_556 .
Cl2 Re2 Re3 135.75(9) . .
S1 Re2 Re3 57.15(8) . .
S3 Re2 Re3 117.79(8) 2_556 .
S2 Re2 Re3 57.67(7) 2_556 .
Cl4 Re2 Re3 118.09(7) . .
Cl2 Re2 Re1 135.20(9) . 2_556
S1 Re2 Re1 117.46(8) . 2_556
S3 Re2 Re1 57.46(8) 2_556 2_556
S2 Re2 Re1 57.54(7) 2_556 2_556
Cl4 Re2 Re1 117.75(8) . 2_556
Re3 Re2 Re1 60.359(19) . 2_556
Cl2 Re2 Re1 134.69(10) . .
S1 Re2 Re1 57.19(7) . .
S3 Re2 Re1 117.27(7) 2_556 .
S2 Re2 Re1 117.72(7) 2_556 .
Cl4 Re2 Re1 58.01(7) . .
Re3 Re2 Re1 60.10(2) . .
Re1 Re2 Re1 90.08(2) 2_556 .
Cl2 Re2 Re3 134.00(9) . 2_556
S1 Re2 Re3 117.22(7) . 2_556
S3 Re2 Re3 57.23(7) 2_556 2_556
S2 Re2 Re3 117.37(7) 2_556 2_556
Cl4 Re2 Re3 57.91(7) . 2_556
Re3 Re2 Re3 90.25(2) . 2_556
Re1 Re2 Re3 59.85(2) 2_556 2_556
Re1 Re2 Re3 60.07(2) . 2_556
Cl3 Re3 S1 93.91(12) . .
Cl3 Re3 S3 93.79(11) . .
S1 Re3 S3 89.79(11) . .
Cl3 Re3 S2 92.46(12) . 2_556
S1 Re3 S2 90.55(11) . 2_556
S3 Re3 S2 173.71(11) . 2_556
Cl3 Re3 Cl4 92.18(12) . 2_556
S1 Re3 Cl4 173.89(12) . 2_556
S3 Re3 Cl4 89.37(11) . 2_556
S2 Re3 Cl4 89.63(11) 2_556 2_556
Cl3 Re3 Re2 135.09(8) . .
S1 Re3 Re2 57.62(7) . .
S3 Re3 Re2 117.54(9) . .
S2 Re3 Re2 57.75(9) 2_556 .
Cl4 Re3 Re2 117.71(7) 2_556 .
Cl3 Re3 Re1 135.93(9) . .
S1 Re3 Re1 57.32(8) . .
S3 Re3 Re1 57.49(9) . .
S2 Re3 Re1 117.80(9) 2_556 .
Cl4 Re3 Re1 117.43(9) 2_556 .
Re2 Re3 Re1 60.09(2) . .
Cl3 Re3 Re1 134.23(10) . 2_556
S1 Re3 Re1 117.50(7) . 2_556
S3 Re3 Re1 117.08(7) . 2_556
S2 Re3 Re1 57.41(7) 2_556 2_556
Cl4 Re3 Re1 57.80(7) 2_556 2_556
Re2 Re3 Re1 59.935(19) . 2_556
Re1 Re3 Re1 89.84(2) . 2_556
Cl3 Re3 Re2 135.14(8) . 2_556
S1 Re3 Re2 117.08(9) . 2_556
S3 Re3 Re2 57.39(7) . 2_556
S2 Re3 Re2 117.10(7) 2_556 2_556
Cl4 Re3 Re2 57.65(9) 2_556 2_556
Re2 Re3 Re2 89.75(2) . 2_556
Re1 Re3 Re2 59.79(2) . 2_556
Re1 Re3 Re2 59.710(18) 2_556 2_556
Re3 S1 Re1 65.56(7) . .
Re3 S1 Re2 65.23(7) . .
Re1 S1 Re2 65.36(7) . .
Re1 S2 Re3 65.12(7) . 2_556
Re1 S2 Re2 64.77(9) . 2_556
Re3 S2 Re2 64.58(9) 2_556 2_556
Re3 S3 Re1 65.06(7) . .
Re3 S3 Re2 65.38(7) . 2_556
Re1 S3 Re2 64.95(7) . 2_556
Re2 Cl4 Re1 64.12(10) . .
Re2 Cl4 Re3 64.44(10) . 2_556
Re1 Cl4 Re3 64.28(9) . 2_556
C5A S3A C4A 94.0(4) . .
C6A S4A C4A 94.0(4) . .
C5A S5A C7A 93.6(4) . .
C6A S6A C7A 93.5(4) . .
C4A C3A Se2A 121.2(6) . .
C4A C3A Se1A 123.6(6) . .
Se2A C3A Se1A 115.2(5) . .
C3A C4A S4A 122.6(6) . .
C3A C4A S3A 122.1(6) . .
S4A C4A S3A 115.3(5) . .
C6A C5A S3A 118.4(6) . .
C6A C5A S5A 118.2(7) . .
S3A C5A S5A 123.4(5) . .
C5A C6A S4A 118.4(7) . .
C5A C6A S6A 118.6(6) . .
S4A C6A S6A 123.0(5) . .
C8A C7A S6A 122.3(7) . .
C8A C7A S5A 121.6(6) . .
S6A C7A S5A 116.1(5) . .
C7A C8A Se7A 123.0(7) . .
C7A C8A Se8A 121.9(6) . .
Se7A C8A Se8A 115.0(5) . .
C5B S3B C4B 93.3(4) . .
C6B S4B C4B 95.1(4) . .
C5B S5B C7B 92.7(4) . .
C6B S6B C7B 94.8(4) . .
C4B C3B Se2B 121.9(7) . .
C4B C3B Se1B 122.4(7) . .
Se2B C3B Se1B 115.6(5) . .
C3B C4B S4B 122.9(7) . .
C3B C4B S3B 121.9(7) . .
S4B C4B S3B 115.2(5) . .
C6B C5B S3B 119.1(7) . .
C6B C5B S5B 118.7(7) . .
S3B C5B S5B 122.2(5) . .
C5B C6B S4B 117.2(7) . .
C5B C6B S6B 117.3(7) . .
S4B C6B S6B 125.5(5) . .
C8B C7B S6B 122.1(7) . .
C8B C7B S5B 121.4(7) . .
S6B C7B S5B 116.4(5) . .
C7B C8B Se8B 122.8(7) . .
C7B C8B Se7B 123.0(7) . .
Se8B C8B Se7B 114.3(5) . .
C5C S3C C4C 93.8(4) . .
C6C S4C C4C 94.2(4) . .
C5C S5C C7C 94.5(4) . .
C6C S6C C7C 93.6(4) . .
C4C C3C Se1C 123.6(6) . .
C4C C3C Se2C 121.4(6) . .
Se1C C3C Se2C 115.0(4) . .
C3C C4C S4C 123.6(6) . .
C3C C4C S3C 120.5(6) . .
S4C C4C S3C 115.9(5) . .
C6C C5C S3C 118.6(7) . .
C6C C5C S5C 117.6(6) . .
S3C C5C S5C 123.7(5) . .
C5C C6C S6C 118.5(6) . .
C5C C6C S4C 117.5(7) . .
S6C C6C S4C 123.9(5) . .
C8C C7C S5C 122.4(6) . .
C8C C7C S6C 121.9(6) . .
S5C C7C S6C 115.7(5) . .
C7C C8C Se8C 123.8(6) . .
C7C C8C Se7C 120.0(6) . .
Se8C C8C Se7C 116.1(5) . .
C2D C1D Cl3D 125.8 . .
C1D C2D Cl1D 119.4 . .
C1D C2D Cl2D 108.5 . .
Cl1D C2D Cl2D 103.6 . .

loop_
_geom_bond_atom_site_label_1
_geom_bond_atom_site_label_2
_geom_bond_distance
_geom_bond_site_symmetry_2
Re1 Cl1 2.378(3) .
Re1 S1 2.395(3) .
Re1 S3 2.409(3) .
Re1 S2 2.414(3) .
Re1 Cl4 2.442(3) .
Re1 Re2 2.5885(7) 2_556
Re1 Re2 2.5900(7) .
Re1 Re3 2.5902(9) .
Re1 Re3 2.5995(6) 2_556
Re2 Cl2 2.371(3) .
Re2 S1 2.402(3) .
Re2 S3 2.412(3) 2_556
Re2 S2 2.418(4) 2_556
Re2 Cl4 2.438(4) .
Re2 Re3 2.5825(7) .
Re2 Re1 2.5885(7) 2_556
Re2 Re3 2.6034(7) 2_556
Re3 Cl3 2.377(3) .
Re3 S1 2.389(3) .
Re3 S3 2.408(3) .
Re3 S2 2.416(3) 2_556
Re3 Cl4 2.445(3) 2_556
Re3 Re1 2.5995(6) 2_556
Re3 Re2 2.6034(7) 2_556
S2 Re3 2.416(3) 2_556
S2 Re2 2.418(4) 2_556
S3 Re2 2.412(3) 2_556
Cl4 Re3 2.445(3) 2_556
Se1A C3A 1.864(8) .
Se2A C3A 1.847(8) .
S3A C5A 1.733(9) .
S3A C4A 1.770(8) .
S4A C6A 1.736(8) .
S4A C4A 1.764(8) .
S5A C5A 1.737(8) .
S5A C7A 1.764(9) .
S6A C6A 1.736(9) .
S6A C7A 1.758(8) .
Se7A C8A 1.813(9) .
Se8A C8A 1.850(9) .
C1A C2A 1.330(14) .
C3A C4A 1.358(12) .
C5A C6A 1.337(11) .
C7A C8A 1.377(12) .
C9A C10A 1.298(15) .
Se1B C3B 1.872(9) .
Se2B C3B 1.847(9) .
S3B C5B 1.734(9) .
S3B C4B 1.779(9) .
S4B C6B 1.717(9) .
S4B C4B 1.764(9) .
S5B C5B 1.755(9) .
S5B C7B 1.770(9) .
S6B C6B 1.723(9) .
S6B C7B 1.751(8) .
Se7B C8B 1.839(9) .
Se8B C8B 1.838(9) .
C1B C2B 1.344(16) .
C3B C4B 1.349(12) .
C5B C6B 1.360(12) .
C7B C8B 1.345(12) .
C9B C10B 1.320(15) .
Se1C C3C 1.860(8) .
Se2C C3C 1.877(8) .
S3C C5C 1.721(8) .
S3C C4C 1.772(8) .
S4C C6C 1.736(9) .
S4C C4C 1.748(8) .
S5C C5C 1.731(8) .
S5C C7C 1.753(8) .
S6C C6C 1.733(9) .
S6C C7C 1.775(8) .
Se7C C8C 1.823(8) .
Se8C C8C 1.794(8) .
C1C C2C 1.344(14) .
C3C C4C 1.355(12) .
C5C C6C 1.357(11) .
C7C C8C 1.366(12) .
C9C C10C 1.338(11) .
Cl1D C2D 1.7981 .
Cl2D C2D 2.0056 .
Cl3D C1D 1.6697 .
C1D C2D 1.3972 .
